data_1502581
loop_
_publ_author_name
'Lee, Byeongno'
'Lee, Kyu Hyung'
'Cho, Jaeheung'
'Nam, Wonwoo'
'Hur, Nam Hwi'

_publ_section_title
;
 Synthesis of azines in solid state: reactivity of solid hydrazine with
 aldehydes and ketones.
;
_journal_issue 24
_journal_name_full 'Organic letters'
_journal_page_first 6386
_journal_page_last 6389
_journal_paper_doi 10.1021/ol202593g
_journal_volume 13
_journal_year 2011
_chemical_formula_sum 'C20 H20 N2 O2'
_chemical_formula_weight 320.38
_chemical_name_systematic
; 
 ? 
;
_space_group_IT_number 14
_symmetry_cell_setting monoclinic
_symmetry_space_group_name_Hall '-P 2yn'
_symmetry_space_group_name_H-M 'P 1 21/n 1'
_atom_sites_solution_hydrogens geom
_atom_sites_solution_primary direct
_atom_sites_solution_secondary difmap
_audit_creation_method SHELXL-97
_cell_angle_alpha 90.00
_cell_angle_beta 108.317(2)
_cell_angle_gamma 90.00
_cell_formula_units_Z 4
_cell_length_a 19.0367(6)
_cell_length_b 4.9902(2)
_cell_length_c 19.2908(7)
_cell_measurement_reflns_used 6650
_cell_measurement_temperature 170(2)
_cell_measurement_theta_max 26.31
_cell_measurement_theta_min 3.17
_cell_volume 1739.71(11)
_computing_cell_refinement 'Bruker SAINT'
_computing_data_collection 'Bruker APEX2'
_computing_data_reduction 'Bruker SAINT'
_computing_molecular_graphics 'Bruker SHELXTL'
_computing_publication_material 'Bruker SHELXTL'
_computing_structure_refinement 'SHELXL-97 (Sheldrick, 2008)'
_computing_structure_solution 'SHELXS-97 (Sheldrick, 2008)'
_diffrn_ambient_temperature 170(2)
_diffrn_measured_fraction_theta_full 0.985
_diffrn_measured_fraction_theta_max 0.985
_diffrn_measurement_device_type 'Bruker APEX-II CCD'
_diffrn_measurement_method '\f and \w scans'
_diffrn_radiation_monochromator graphite
_diffrn_radiation_source 'fine-focus sealed tube'
_diffrn_radiation_type MoK\a
_diffrn_radiation_wavelength 0.71073
_diffrn_reflns_av_R_equivalents 0.0294
_diffrn_reflns_av_sigmaI/netI 0.0168
_diffrn_reflns_limit_h_max 23
_diffrn_reflns_limit_h_min -23
_diffrn_reflns_limit_k_max 6
_diffrn_reflns_limit_k_min -5
_diffrn_reflns_limit_l_max 23
_diffrn_reflns_limit_l_min -23
_diffrn_reflns_number 24530
_diffrn_reflns_theta_full 26.00
_diffrn_reflns_theta_max 26.00
_diffrn_reflns_theta_min 1.31
_exptl_absorpt_coefficient_mu 0.080
_exptl_absorpt_correction_T_max 0.9842
_exptl_absorpt_correction_T_min 0.9765
_exptl_absorpt_correction_type none
_exptl_crystal_colour yellow
_exptl_crystal_density_diffrn 1.223
_exptl_crystal_density_method 'not measured'
_exptl_crystal_description Needle
_exptl_crystal_F_000 680
_exptl_crystal_size_max 0.30
_exptl_crystal_size_mid 0.30
_exptl_crystal_size_min 0.20
_refine_diff_density_max 0.164
_refine_diff_density_min -0.162
_refine_diff_density_rms 0.031
_refine_ls_extinction_coef 0.0097(15)
_refine_ls_extinction_expression Fc^*^=kFc[1+0.001xFc^2^\l^3^/sin(2\q)]^-1/4^
_refine_ls_extinction_method SHELXL
_refine_ls_goodness_of_fit_ref 0.835
_refine_ls_hydrogen_treatment constr
_refine_ls_matrix_type full
_refine_ls_number_parameters 220
_refine_ls_number_reflns 3368
_refine_ls_number_restraints 0
_refine_ls_restrained_S_all 0.835
_refine_ls_R_factor_all 0.0484
_refine_ls_R_factor_gt 0.0387
_refine_ls_shift/su_max 0.001
_refine_ls_shift/su_mean 0.000
_refine_ls_structure_factor_coef Fsqd
_refine_ls_weighting_details 'calc w=1/[\s^2^(Fo^2^)+(0.0597P)^2^+0.7286P] where P=(Fo^2^+2Fc^2^)/3'
_refine_ls_weighting_scheme calc
_refine_ls_wR_factor_gt 0.0971
_refine_ls_wR_factor_ref 0.1075
_reflns_number_gt 2766
_reflns_number_total 3368
_reflns_threshold_expression >2sigma(I)
_cod_data_source_file ol202593g_si_003.cif
_cod_data_source_block chem158
_cod_depositor_comments
;
The following automatic conversions were performed:

'_symmetry_cell_setting' value 'Monoclinic' changed to 'monoclinic'
according to /home/saulius/struct/CIF-dictionaries/cif_core.dic
dictionary named 'cif_core.dic' version 2.4.1 from 2010-06-29.

Automatic conversion script
Id: cif_fix_values 1715 2011-07-08 13:25:40Z adriana 
;
_cod_original_sg_symbol_H-M P2(1)/n
_cod_database_code 1502581

loop_
_symmetry_equiv_pos_as_xyz
'x, y, z'
'-x+1/2, y+1/2, -z+1/2'
'-x, -y, -z'
'x-1/2, -y-1/2, z-1/2'

loop_
_atom_site_label
_atom_site_type_symbol
_atom_site_fract_x
_atom_site_fract_y
_atom_site_fract_z
_atom_site_U_iso_or_equiv
_atom_site_adp_type
_atom_site_occupancy
_atom_site_symmetry_multiplicity
_atom_site_calc_flag
_atom_site_refinement_flags
O1 O 0.81522(5) -0.1468(2) 0.08496(6) 0.0561(3) Uani 1 1 d .
O2 O 0.58697(5) 0.62752(18) 0.81052(5) 0.0426(2) Uani 1 1 d .
N1 N 0.53281(6) 0.5310(3) 0.02773(6) 0.0522(3) Uani 1 1 d .
N2 N 0.52629(8) -0.0402(3) 0.53281(7) 0.0610(4) Uani 1 1 d .
C4 C 0.91926(9) 0.1784(3) 0.25685(10) 0.0605(4) Uani 1 1 d .
H4 H 0.9664 0.1721 0.2932 0.073 Uiso 1 1 calc R
C5 C 0.86691(9) 0.3604(3) 0.26303(9) 0.0581(4) Uani 1 1 d .
H5 H 0.8782 0.4813 0.3031 0.070 Uiso 1 1 calc R
C6 C 0.79835(8) 0.3655(3) 0.21081(9) 0.0513(4) Uani 1 1 d .
H6 H 0.7625 0.4905 0.2156 0.062 Uiso 1 1 calc R
C7 C 0.77998(7) 0.1923(3) 0.15110(8) 0.0446(3) Uani 1 1 d .
C8 C 0.70669(7) 0.1897(3) 0.09658(8) 0.0475(3) Uani 1 1 d .
H8 H 0.6957 0.0436 0.0633 0.057 Uiso 1 1 calc R
C9 C 0.65353(7) 0.3729(3) 0.08891(8) 0.0496(4) Uani 1 1 d .
H9 H 0.6635 0.5249 0.1202 0.059 Uiso 1 1 calc R
C10 C 0.58210(7) 0.3482(3) 0.03526(8) 0.0494(4) Uani 1 1 d .
H10 H 0.5710 0.1942 0.0048 0.059 Uiso 1 1 calc R
C2 C 0.83478(7) 0.0124(3) 0.14527(8) 0.0468(3) Uani 1 1 d .
C3 C 0.90357(8) 0.0066(3) 0.19850(10) 0.0561(4) Uani 1 1 d .
H3 H 0.9400 -0.1172 0.1945 0.067 Uiso 1 1 calc R
C1 C 0.87205(8) -0.3040(3) 0.07177(12) 0.0669(5) Uani 1 1 d .
H1A H 0.9139 -0.1885 0.0726 0.100 Uiso 1 1 calc R
H1B H 0.8529 -0.3906 0.0239 0.100 Uiso 1 1 calc R
H1C H 0.8885 -0.4414 0.1098 0.100 Uiso 1 1 calc R
C14 C 0.74711(8) 0.2432(3) 0.92227(10) 0.0568(4) Uani 1 1 d .
H14 H 0.7791 0.2308 0.9711 0.068 Uiso 1 1 calc R
C15 C 0.75666(8) 0.0716(3) 0.87007(11) 0.0615(5) Uani 1 1 d .
H15 H 0.7954 -0.0571 0.8827 0.074 Uiso 1 1 calc R
C16 C 0.70974(9) 0.0880(3) 0.79950(10) 0.0546(4) Uani 1 1 d .
H16 H 0.7166 -0.0308 0.7637 0.065 Uiso 1 1 calc R
C17 C 0.65218(8) 0.2750(3) 0.77920(8) 0.0435(3) Uani 1 1 d .
C18 C 0.60110(9) 0.2915(3) 0.70526(8) 0.0491(4) Uani 1 1 d .
H18 H 0.5725 0.4506 0.6928 0.059 Uiso 1 1 calc R
C19 C 0.59016(10) 0.1056(3) 0.65284(9) 0.0557(4) Uani 1 1 d .
H19 H 0.6174 -0.0571 0.6634 0.067 Uiso 1 1 calc R
C20 C 0.53883(10) 0.1446(3) 0.58153(8) 0.0579(4) Uani 1 1 d .
H20 H 0.5135 0.3107 0.5699 0.069 Uiso 1 1 calc R
C12 C 0.64426(7) 0.4505(2) 0.83335(7) 0.0390(3) Uani 1 1 d .
C11 C 0.57245(8) 0.7964(3) 0.86387(8) 0.0445(3) Uani 1 1 d .
H11A H 0.5617 0.6860 0.9013 0.067 Uiso 1 1 calc R
H11B H 0.5298 0.9111 0.8404 0.067 Uiso 1 1 calc R
H11C H 0.6159 0.9085 0.8866 0.067 Uiso 1 1 calc R
C13 C 0.69126(8) 0.4342(3) 0.90432(8) 0.0468(3) Uani 1 1 d .
H13 H 0.6854 0.5530 0.9406 0.056 Uiso 1 1 calc R

loop_
_atom_site_aniso_label
_atom_site_aniso_U_11
_atom_site_aniso_U_22
_atom_site_aniso_U_33
_atom_site_aniso_U_23
_atom_site_aniso_U_13
_atom_site_aniso_U_12
O1 0.0361(5) 0.0460(6) 0.0810(7) -0.0114(5) 0.0111(5) 0.0065(4)
O2 0.0483(5) 0.0342(5) 0.0479(5) -0.0029(4) 0.0187(4) 0.0042(4)
N1 0.0362(6) 0.0723(9) 0.0507(7) 0.0177(6) 0.0175(5) 0.0183(6)
N2 0.0956(11) 0.0493(7) 0.0551(7) -0.0060(6) 0.0480(7) -0.0094(7)
C4 0.0433(8) 0.0410(8) 0.0802(11) 0.0041(8) -0.0051(7) -0.0005(7)
C5 0.0563(9) 0.0430(8) 0.0657(9) -0.0004(7) 0.0058(7) -0.0021(7)
C6 0.0476(8) 0.0405(8) 0.0634(9) 0.0041(7) 0.0141(7) 0.0087(6)
C7 0.0355(7) 0.0368(7) 0.0595(8) 0.0075(6) 0.0118(6) 0.0055(5)
C8 0.0366(7) 0.0497(8) 0.0557(8) 0.0063(7) 0.0137(6) 0.0082(6)
C9 0.0382(7) 0.0581(9) 0.0537(8) 0.0120(7) 0.0164(6) 0.0131(7)
C10 0.0368(7) 0.0656(10) 0.0509(8) 0.0160(7) 0.0208(6) 0.0141(7)
C2 0.0353(7) 0.0301(7) 0.0700(9) 0.0030(6) 0.0094(6) 0.0019(5)
C3 0.0346(7) 0.0343(7) 0.0896(11) 0.0046(8) 0.0054(7) 0.0050(6)
C1 0.0437(8) 0.0459(9) 0.1130(14) -0.0173(9) 0.0274(9) 0.0023(7)
C14 0.0426(8) 0.0412(8) 0.0819(11) 0.0083(8) 0.0127(7) -0.0033(6)
C15 0.0422(8) 0.0407(8) 0.1080(14) 0.0103(9) 0.0327(9) 0.0049(6)
C16 0.0544(9) 0.0383(8) 0.0881(12) 0.0012(7) 0.0470(9) 0.0006(7)
C17 0.0503(8) 0.0324(7) 0.0608(8) 0.0023(6) 0.0362(7) -0.0051(6)
C18 0.0662(9) 0.0382(7) 0.0577(8) 0.0007(6) 0.0405(7) -0.0021(7)
C19 0.0832(11) 0.0408(8) 0.0611(9) -0.0017(7) 0.0486(8) -0.0068(7)
C20 0.0912(12) 0.0442(8) 0.0577(9) -0.0044(7) 0.0512(9) -0.0087(8)
C12 0.0393(7) 0.0281(6) 0.0558(8) 0.0017(5) 0.0237(6) -0.0035(5)
C11 0.0515(8) 0.0359(7) 0.0524(8) -0.0016(6) 0.0252(6) 0.0037(6)
C13 0.0454(7) 0.0335(7) 0.0612(9) -0.0019(6) 0.0161(7) -0.0059(6)

loop_
_atom_type_symbol
_atom_type_description
_atom_type_scat_dispersion_real
_atom_type_scat_dispersion_imag
_atom_type_scat_source
C C 0.0033 0.0016 'International Tables Vol C Tables 4.2.6.8 and 6.1.1.4'
H H 0.0000 0.0000 'International Tables Vol C Tables 4.2.6.8 and 6.1.1.4'
N N 0.0061 0.0033 'International Tables Vol C Tables 4.2.6.8 and 6.1.1.4'
O O 0.0106 0.0060 'International Tables Vol C Tables 4.2.6.8 and 6.1.1.4'

loop_
_geom_angle_atom_site_label_1
_geom_angle_atom_site_label_2
_geom_angle_atom_site_label_3
_geom_angle
_geom_angle_site_symmetry_3
C2 O1 C1 117.12(11) .
C12 O2 C11 117.85(10) .
C10 N1 N1 111.98(17) 3_665
C20 N2 N2 111.74(17) 3_656
C3 C4 C5 120.35(14) .
C3 C4 H4 119.8 .
C5 C4 H4 119.8 .
C6 C5 C4 119.54(16) .
C6 C5 H5 120.2 .
C4 C5 H5 120.2 .
C5 C6 C7 121.85(14) .
C5 C6 H6 119.1 .
C7 C6 H6 119.1 .
C6 C7 C2 117.51(13) .
C6 C7 C8 122.39(13) .
C2 C7 C8 120.09(13) .
C9 C8 C7 126.32(15) .
C9 C8 H8 116.8 .
C7 C8 H8 116.8 .
C8 C9 C10 122.32(16) .
C8 C9 H9 118.8 .
C10 C9 H9 118.8 .
N1 C10 C9 120.97(16) .
N1 C10 H10 119.5 .
C9 C10 H10 119.5 .
O1 C2 C3 124.17(13) .
O1 C2 C7 115.49(12) .
C3 C2 C7 120.33(14) .
C4 C3 C2 120.40(14) .
C4 C3 H3 119.8 .
C2 C3 H3 119.8 .
O1 C1 H1A 109.5 .
O1 C1 H1B 109.5 .
H1A C1 H1B 109.5 .
O1 C1 H1C 109.5 .
H1A C1 H1C 109.5 .
H1B C1 H1C 109.5 .
C15 C14 C13 120.75(16) .
C15 C14 H14 119.6 .
C13 C14 H14 119.6 .
C16 C15 C14 119.54(14) .
C16 C15 H15 120.2 .
C14 C15 H15 120.2 .
C15 C16 C17 121.63(15) .
C15 C16 H16 119.2 .
C17 C16 H16 119.2 .
C16 C17 C12 117.71(14) .
C16 C17 C18 122.41(13) .
C12 C17 C18 119.88(13) .
C19 C18 C17 126.77(15) .
C19 C18 H18 116.6 .
C17 C18 H18 116.6 .
C18 C19 C20 121.98(16) .
C18 C19 H19 119.0 .
C20 C19 H19 119.0 .
N2 C20 C19 121.36(16) .
N2 C20 H20 119.3 .
C19 C20 H20 119.3 .
O2 C12 C13 124.10(12) .
O2 C12 C17 115.13(12) .
C13 C12 C17 120.76(13) .
O2 C11 H11A 109.5 .
O2 C11 H11B 109.5 .
H11A C11 H11B 109.5 .
O2 C11 H11C 109.5 .
H11A C11 H11C 109.5 .
H11B C11 H11C 109.5 .
C12 C13 C14 119.60(14) .
C12 C13 H13 120.2 .
C14 C13 H13 120.2 .

loop_
_geom_bond_atom_site_label_1
_geom_bond_atom_site_label_2
_geom_bond_distance
_geom_bond_site_symmetry_2
O1 C2 1.3604(18) .
O1 C1 1.4226(18) .
O2 C12 1.3644(15) .
O2 C11 1.4230(16) .
N1 C10 1.2838(18) .
N1 N1 1.400(2) 3_665
N2 C20 1.2846(19) .
N2 N2 1.403(3) 3_656
C4 C3 1.371(2) .
C4 C5 1.381(2) .
C4 H4 0.9500 .
C5 C6 1.376(2) .
C5 H5 0.9500 .
C6 C7 1.394(2) .
C6 H6 0.9500 .
C7 C2 1.4074(19) .
C7 C8 1.4597(19) .
C8 C9 1.3372(19) .
C8 H8 0.9500 .
C9 C10 1.432(2) .
C9 H9 0.9500 .
C10 H10 0.9500 .
C2 C3 1.3874(19) .
C3 H3 0.9500 .
C1 H1A 0.9800 .
C1 H1B 0.9800 .
C1 H1C 0.9800 .
C14 C15 1.377(2) .
C14 C13 1.388(2) .
C14 H14 0.9500 .
C15 C16 1.376(3) .
C15 H15 0.9500 .
C16 C17 1.398(2) .
C16 H16 0.9500 .
C17 C12 1.4073(19) .
C17 C18 1.454(2) .
C18 C19 1.339(2) .
C18 H18 0.9500 .
C19 C20 1.428(2) .
C19 H19 0.9500 .
C20 H20 0.9500 .
C12 C13 1.383(2) .
C11 H11A 0.9800 .
C11 H11B 0.9800 .
C11 H11C 0.9800 .
C13 H13 0.9500 .
